data_7237573
loop_
_publ_author_name
'Sun, Tiancheng'
'Wang, Ping'
'Fan, Ruiqing'
'Chen, Wei'
'Hao, Sue'
'Yang, Yulin'

_publ_section_title
;
 Functional microscale single-phase white emission lanthanide MOF for
 tunable fluorescent sensing and water quality monitoring
;
_journal_issue 12
_journal_name_full 'Journal of Materials Chemistry C'
_journal_page_first 3598
_journal_paper_doi 10.1039/C8TC05968C
_journal_volume 7
_journal_year 2019
_chemical_formula_sum 'C14 H12 Dy N O10'
_chemical_formula_weight 516.75
_space_group_crystal_system triclinic
_space_group_IT_number 2
_space_group_name_Hall '-P 1'
_space_group_name_H-M_alt 'P -1'
_atom_sites_solution_hydrogens mixed
_audit_creation_method SHELXL-2014/7
_audit_update_record
;
2018-10-12 deposited with the CCDC.	2019-02-19 downloaded from the CCDC.
;
_cell_angle_alpha 110.040(2)
_cell_angle_beta 94.431(2)
_cell_angle_gamma 103.214(2)
_cell_formula_units_Z 2
_cell_length_a 5.9552(10)
_cell_length_b 11.780(2)
_cell_length_c 12.542(2)
_cell_measurement_reflns_used 2755
_cell_measurement_temperature 293(2)
_cell_measurement_theta_max 24.997
_cell_measurement_theta_min 2.983
_cell_volume 793.0(2)
_computing_structure_refinement 'SHELXL-2014/7 (Sheldrick, 2014)'
_diffrn_ambient_temperature 293(2)
_diffrn_measured_fraction_theta_full 0.992
_diffrn_measured_fraction_theta_max 0.992
_diffrn_measurement_device_type 'Bruker Smart APEX CCD area detector'
_diffrn_measurement_method 'phi and omega scans'
_diffrn_radiation_type MoK\a
_diffrn_radiation_wavelength 0.71073
_diffrn_reflns_av_R_equivalents 0.0219
_diffrn_reflns_av_unetI/netI 0.0357
_diffrn_reflns_Laue_measured_fraction_full 0.992
_diffrn_reflns_Laue_measured_fraction_max 0.992
_diffrn_reflns_limit_h_max 7
_diffrn_reflns_limit_h_min -7
_diffrn_reflns_limit_k_max 13
_diffrn_reflns_limit_k_min -13
_diffrn_reflns_limit_l_max 14
_diffrn_reflns_limit_l_min -11
_diffrn_reflns_number 5387
_diffrn_reflns_point_group_measured_fraction_full 0.992
_diffrn_reflns_point_group_measured_fraction_max 0.992
_diffrn_reflns_theta_full 24.993
_diffrn_reflns_theta_max 24.993
_diffrn_reflns_theta_min 1.754
_diffrn_source 'fine-focus sealed tube'
_exptl_absorpt_coefficient_mu 4.770
_exptl_absorpt_correction_T_max 0.403
_exptl_absorpt_correction_T_min 0.379
_exptl_absorpt_correction_type multi-scan
_exptl_absorpt_process_details '(SADABS; Sheldrick, 2003)'
_exptl_crystal_colour colorless
_exptl_crystal_density_diffrn 2.164
_exptl_crystal_description flake
_exptl_crystal_F_000 498
_exptl_crystal_size_max 0.280
_exptl_crystal_size_mid 0.260
_exptl_crystal_size_min 0.220
_refine_diff_density_max 0.947
_refine_diff_density_min -1.056
_refine_diff_density_rms 0.325
_refine_ls_extinction_method none
_refine_ls_goodness_of_fit_ref 0.831
_refine_ls_hydrogen_treatment constr
_refine_ls_matrix_type full
_refine_ls_number_parameters 277
_refine_ls_number_reflns 2755
_refine_ls_number_restraints 0
_refine_ls_restrained_S_all 0.831
_refine_ls_R_factor_all 0.0363
_refine_ls_R_factor_gt 0.0277
_refine_ls_shift/su_max 0.002
_refine_ls_shift/su_mean 0.000
_refine_ls_structure_factor_coef Fsqd
_refine_ls_weighting_details 'w=1/[\s^2^(Fo^2^)+(0.1000P)^2^] where P=(Fo^2^+2Fc^2^)/3'
_refine_ls_weighting_scheme calc
_refine_ls_wR_factor_gt 0.0799
_refine_ls_wR_factor_ref 0.0994
_reflns_Friedel_coverage 0.000
_reflns_number_gt 2459
_reflns_number_total 2755
_reflns_threshold_expression 'I > 2\s(I)'
_cod_data_source_file c8tc05968c2.cif
_cod_data_source_block 1_CCDC1
_cod_database_code 7237573
_shelx_shelxl_version_number 2014/7
_shelx_space_group_comment
;
The symmetry employed for this shelxl refinement is uniquely defined
by the following loop, which should always be used as a source of
symmetry information in preference to the above space-group names.
They are only intended as comments.
;
_shelx_estimated_absorpt_t_min 0.349
_shelx_estimated_absorpt_t_max 0.420

loop_
_space_group_symop_operation_xyz
'x, y, z'
'-x, -y, -z'

loop_
_atom_site_label
_atom_site_type_symbol
_atom_site_fract_x
_atom_site_fract_y
_atom_site_fract_z
_atom_site_U_iso_or_equiv
_atom_site_adp_type
_atom_site_occupancy
_atom_site_site_symmetry_order
_atom_site_calc_flag
_atom_site_refinement_flags_posn
_atom_site_refinement_flags_adp
_atom_site_refinement_flags_occupancy
_atom_site_disorder_assembly
_atom_site_disorder_group
Dy1 Dy 1.12282(4) 1.11489(2) 0.40418(2) 0.02623(14) Uani 1 1 d . . . . .
O1W O 0.7481(8) 0.9925(5) 0.3103(4) 0.0393(11) Uani 1 1 d . . . . .
H1WA H 0.6662 0.9784 0.3594 0.059 Uiso 1 1 d R U . . .
H1WB H 0.7563 0.9231 0.2617 0.059 Uiso 1 1 d R U . . .
O2 O 0.4341(8) 0.2058(5) 0.3201(4) 0.0426(12) Uani 1 1 d . . . . .
O2W O 0.9177(10) 1.2647(5) 0.3992(6) 0.0569(16) Uani 1 1 d . . . . .
H2WA H 0.9159 1.3170 0.4698 0.085 Uiso 1 1 d R U . . .
H2WB H 0.7695 1.2271 0.3649 0.085 Uiso 1 1 d R U . . .
O3 O 0.1048(8) 0.0947(5) 0.1999(4) 0.0452(12) Uani 1 1 d . . . . .
O4 O 1.0633(8) 0.8959(4) 0.4409(4) 0.0361(11) Uani 1 1 d . . . . .
O5 O 1.2417(9) 0.9297(4) 0.3043(4) 0.0366(11) Uani 1 1 d . . . . .
O6 O 1.5431(8) 0.8543(4) 0.4599(4) 0.0330(10) Uani 1 1 d . . . . .
O7 O 1.6447(9) 0.6844(5) 0.4461(5) 0.0492(13) Uani 1 1 d . . . . .
N16 N 0.4218(18) 0.1298(7) -0.0784(6) 0.095(4) Uani 1 1 d . . . . .
O1 O 0.7625(16) 0.4485(8) 0.0566(7) 0.045(3) Uani 0.569(8) 1 d . . P A 1
C1 C 0.541(2) 0.2468(13) -0.0629(11) 0.045(4) Uani 0.569(8) 1 d . . P A 1
H1 H 0.5632 0.2705 -0.1257 0.054 Uiso 0.569(8) 1 calc R U P A 1
C2 C 0.629(2) 0.3315(11) 0.0475(10) 0.032(3) Uani 0.569(8) 1 d . . P A 1
C3 C 0.560(2) 0.3007(12) 0.1384(10) 0.034(3) Uani 0.569(8) 1 d . . P A 1
H3 H 0.6084 0.3611 0.2125 0.041 Uiso 0.569(8) 1 calc R U P A 1
O1A O 1.0192(19) 0.3465(9) 0.0902(10) 0.039(3) Uani 0.431(8) 1 d . . P A 2
C2A C 0.791(3) 0.2709(13) 0.0694(13) 0.031(4) Uani 0.431(8) 1 d . . P A 2
C1A C 0.688(3) 0.1986(15) -0.0442(14) 0.039(4) Uani 0.431(8) 1 d . . P A 2
H1A H 0.7804 0.1911 -0.1014 0.047 Uiso 0.431(8) 1 calc R U P A 2
C3A C 0.670(3) 0.2632(16) 0.1567(13) 0.034(4) Uani 0.431(8) 1 d . . P A 2
H3A H 0.7397 0.3055 0.2335 0.041 Uiso 0.431(8) 1 calc R U P A 2
C4 C 0.4222(14) 0.1845(7) 0.1240(7) 0.0458(19) Uani 1 1 d . . . . .
C5 C 0.3306(15) 0.1113(7) 0.0090(6) 0.052(2) Uani 1 1 d . . . . .
H5 H 0.1968 0.0451 -0.0075 0.062 Uiso 1 1 calc R U . . .
C6 C 0.9198(17) 0.5227(8) 0.1485(7) 0.058(3) Uani 1 1 d . . . . .
H6 H 0.7895 0.4756 0.0917 0.070 Uiso 0.431(8) 1 calc R U P A 2
C7 C 0.9464(13) 0.6495(7) 0.2064(6) 0.0425(17) Uani 1 1 d . . . . .
H7 H 0.8379 0.6874 0.1862 0.051 Uiso 1 1 calc R U . . .
C8 C 1.1347(11) 0.7200(6) 0.2944(5) 0.0296(14) Uani 1 1 d . . . . .
C9 C 1.2988(11) 0.6631(6) 0.3221(6) 0.0325(15) Uani 1 1 d . . . . .
C10 C 1.2688(16) 0.5342(7) 0.2612(8) 0.054(2) Uani 1 1 d . . . . .
H10 H 1.3762 0.4951 0.2802 0.065 Uiso 1 1 calc R U . . .
C11 C 1.0797(18) 0.4652(8) 0.1727(8) 0.063(3) Uani 1 1 d . . . . .
H11 H 1.0627 0.3807 0.1306 0.075 Uiso 0.569(8) 1 calc R U P A 1
C12 C 0.3130(12) 0.1583(6) 0.2184(6) 0.0328(15) Uani 1 1 d . . . . .
C13 C 1.1522(10) 0.8565(6) 0.3514(5) 0.0257(13) Uani 1 1 d . . . . .
C14 C 1.5092(11) 0.7373(6) 0.4149(6) 0.0321(15) Uani 1 1 d . . . . .
O3W O 0.242(4) 0.5179(14) 0.5400(17) 0.198(7) Uani 1 1 d G . . . .
H3WA H 0.2778 0.4506 0.5047 0.298 Uiso 1 1 d G U . . .
H3WB H 0.2049 0.5174 0.6040 0.298 Uiso 1 1 d G U . . .

loop_
_atom_site_aniso_label
_atom_site_aniso_U_11
_atom_site_aniso_U_22
_atom_site_aniso_U_33
_atom_site_aniso_U_23
_atom_site_aniso_U_13
_atom_site_aniso_U_12
Dy1 0.0235(2) 0.0288(2) 0.0251(2) 0.01147(13) 0.00757(12) 0.00143(13)
O1W 0.028(2) 0.048(3) 0.040(3) 0.019(2) 0.011(2) 0.000(2)
O2 0.032(3) 0.058(3) 0.034(3) 0.024(2) 0.003(2) -0.005(2)
O2W 0.043(3) 0.041(3) 0.078(4) 0.015(3) -0.004(3) 0.011(3)
O3 0.032(3) 0.062(3) 0.039(3) 0.026(2) 0.007(2) -0.004(2)
O4 0.031(3) 0.038(3) 0.030(2) 0.005(2) 0.012(2) 0.003(2)
O5 0.046(3) 0.032(2) 0.032(3) 0.015(2) 0.012(2) 0.005(2)
O6 0.031(2) 0.023(2) 0.037(3) 0.0065(19) 0.0001(19) 0.0011(18)
O7 0.049(3) 0.034(3) 0.063(4) 0.014(2) 0.005(3) 0.016(2)
N16 0.129(8) 0.062(5) 0.035(4) -0.008(4) 0.032(5) -0.050(5)
O1 0.049(6) 0.042(5) 0.027(4) 0.015(4) -0.014(4) -0.018(4)
C1 0.035(7) 0.055(8) 0.022(6) 0.007(6) 0.003(5) -0.020(6)
C2 0.031(6) 0.033(6) 0.022(6) 0.009(5) -0.001(5) -0.006(5)
C3 0.041(8) 0.033(6) 0.023(6) 0.008(5) 0.001(5) 0.003(6)
O1A 0.042(7) 0.016(5) 0.045(7) -0.001(4) 0.018(5) -0.006(4)
C2A 0.038(9) 0.020(7) 0.029(8) 0.007(6) 0.007(6) 0.000(6)
C1A 0.030(9) 0.036(9) 0.029(8) 0.000(7) 0.000(7) -0.010(7)
C3A 0.035(10) 0.034(9) 0.015(7) 0.006(6) -0.002(7) -0.019(8)
C4 0.050(4) 0.035(4) 0.038(4) 0.007(3) 0.018(3) -0.011(3)
C5 0.062(5) 0.041(4) 0.035(4) 0.012(3) 0.013(4) -0.017(4)
C6 0.067(6) 0.042(4) 0.031(4) -0.002(3) 0.015(4) -0.032(4)
C7 0.040(4) 0.046(4) 0.028(4) 0.011(3) 0.004(3) -0.008(3)
C8 0.029(3) 0.031(3) 0.022(3) 0.007(3) 0.011(3) -0.003(3)
C9 0.031(3) 0.022(3) 0.035(4) 0.003(3) 0.012(3) -0.003(3)
C10 0.051(5) 0.025(4) 0.072(6) 0.003(4) 0.020(4) 0.002(3)
C11 0.071(6) 0.028(4) 0.058(6) -0.008(4) 0.035(5) -0.016(4)
C12 0.037(4) 0.035(3) 0.029(3) 0.018(3) 0.012(3) 0.003(3)
C13 0.019(3) 0.029(3) 0.022(3) 0.004(3) 0.002(2) 0.001(2)
C14 0.028(3) 0.032(3) 0.037(4) 0.012(3) 0.017(3) 0.005(3)
O3W 0.28(2) 0.098(9) 0.229(19) 0.064(11) 0.026(17) 0.072(11)

loop_
_atom_type_symbol
_atom_type_description
_atom_type_scat_dispersion_real
_atom_type_scat_dispersion_imag
_atom_type_scat_source
C C 0.0033 0.0016 'International Tables Vol C Tables 4.2.6.8 and 6.1.1.4'
H H 0.0000 0.0000 'International Tables Vol C Tables 4.2.6.8 and 6.1.1.4'
Dy Dy -0.1892 4.4098 'International Tables Vol C Tables 4.2.6.8 and 6.1.1.4'
N N 0.0061 0.0033 'International Tables Vol C Tables 4.2.6.8 and 6.1.1.4'
O O 0.0106 0.0060 'International Tables Vol C Tables 4.2.6.8 and 6.1.1.4'

loop_
_geom_angle_atom_site_label_1
_geom_angle_atom_site_label_2
_geom_angle_atom_site_label_3
_geom_angle
_geom_angle_site_symmetry_1
_geom_angle_site_symmetry_3
O1W Dy1 O4 78.50(16) . 2_776
O1W Dy1 O2W 76.27(19) . .
O4 Dy1 O2W 85.7(2) 2_776 .
O1W Dy1 O6 147.05(17) . 2_876
O4 Dy1 O6 80.81(16) 2_776 2_876
O2W Dy1 O6 127.35(18) . 2_876
O1W Dy1 O5 84.78(17) . .
O4 Dy1 O5 114.00(16) 2_776 .
O2W Dy1 O5 149.5(2) . .
O6 Dy1 O5 80.56(16) 2_876 .
O1W Dy1 O2 126.96(16) . 1_665
O4 Dy1 O2 153.04(17) 2_776 1_665
O2W Dy1 O2 91.9(2) . 1_665
O6 Dy1 O2 79.45(16) 2_876 1_665
O5 Dy1 O2 80.56(17) . 1_665
O1W Dy1 O7 145.26(18) . 2_876
O4 Dy1 O7 80.89(17) 2_776 2_876
O2W Dy1 O7 74.55(19) . 2_876
O6 Dy1 O7 53.18(16) 2_876 2_876
O5 Dy1 O7 129.39(17) . 2_876
O2 Dy1 O7 72.60(18) 1_665 2_876
O1W Dy1 O3 73.61(16) . 1_665
O4 Dy1 O3 150.54(17) 2_776 1_665
O2W Dy1 O3 78.8(2) . 1_665
O6 Dy1 O3 128.40(16) 2_876 1_665
O5 Dy1 O3 72.98(17) . 1_665
O2 Dy1 O3 53.36(15) 1_665 1_665
O7 Dy1 O3 117.94(18) 2_876 1_665
O1W Dy1 O4 73.77(16) . .
O4 Dy1 O4 64.06(17) 2_776 .
O2W Dy1 O4 140.77(18) . .
O6 Dy1 O4 74.19(14) 2_876 .
O5 Dy1 O4 49.97(14) . .
O2 Dy1 O4 126.50(16) 1_665 .
O7 Dy1 O4 120.67(17) 2_876 .
O3 Dy1 O4 115.46(16) 1_665 .
O1W Dy1 C14 159.01(18) . 2_876
O4 Dy1 C14 80.55(17) 2_776 2_876
O2W Dy1 C14 100.9(2) . 2_876
O6 Dy1 C14 26.75(17) 2_876 2_876
O5 Dy1 C14 105.09(18) . 2_876
O2 Dy1 C14 73.56(17) 1_665 2_876
O7 Dy1 C14 26.45(18) 2_876 2_876
O3 Dy1 C14 126.73(17) 1_665 2_876
O4 Dy1 C14 98.14(17) . 2_876
O1W Dy1 C12 99.95(18) . 1_665
O4 Dy1 C12 170.88(18) 2_776 1_665
O2W Dy1 C12 85.2(2) . 1_665
O6 Dy1 C12 104.28(19) 2_876 1_665
O5 Dy1 C12 74.60(17) . 1_665
O2 Dy1 C12 27.02(18) 1_665 1_665
O7 Dy1 C12 96.0(2) 2_876 1_665
O3 Dy1 C12 26.35(18) 1_665 1_665
O4 Dy1 C12 124.37(17) . 1_665
C14 Dy1 C12 100.53(19) 2_876 1_665
O1W Dy1 C13 76.19(17) . .
O4 Dy1 C13 89.52(16) 2_776 .
O2W Dy1 C13 152.46(18) . .
O6 Dy1 C13 78.28(15) 2_876 .
O5 Dy1 C13 24.65(16) . .
O2 Dy1 C13 104.17(17) 1_665 .
O7 Dy1 C13 131.36(17) 2_876 .
O3 Dy1 C13 92.86(17) 1_665 .
O4 Dy1 C13 25.50(15) . .
C14 Dy1 C13 105.02(18) 2_876 .
C12 Dy1 C13 98.88(17) 1_665 .
Dy1 O1W H1WA 109.4 . .
Dy1 O1W H1WB 109.3 . .
H1WA O1W H1WB 109.4 . .
C12 O2 Dy1 93.9(4) . 1_445
Dy1 O2W H2WA 111.7 . .
Dy1 O2W H2WB 111.0 . .
H2WA O2W H2WB 107.3 . .
C12 O3 Dy1 91.9(4) . 1_445
C13 O4 Dy1 157.2(4) . 2_776
C13 O4 Dy1 86.7(4) . .
Dy1 O4 Dy1 115.94(17) 2_776 .
C13 O5 Dy1 102.0(4) . .
C14 O6 Dy1 94.4(4) . 2_876
C14 O7 Dy1 91.2(4) . 2_876
C5 N16 C1 117.7(8) . .
C5 N16 C1A 112.2(10) . .
C6 O1 C2 122.0(9) . .
N16 C1 C2 118.8(12) . .
N16 C1 H1 120.6 . .
C2 C1 H1 120.6 . .
C3 C2 C1 119.1(11) . .
C3 C2 O1 125.0(10) . .
C1 C2 O1 115.5(11) . .
C4 C3 C2 122.5(10) . .
C4 C3 H3 118.8 . .
C2 C3 H3 118.8 . .
C11 O1A C2A 119.5(10) . .
C3A C2A C1A 119.8(14) . .
C3A C2A O1A 122.5(13) . .
C1A C2A O1A 117.7(14) . .
C2A C1A N16 121.7(14) . .
C2A C1A H1A 119.2 . .
N16 C1A H1A 119.2 . .
C2A C3A C4 117.7(13) . .
C2A C3A H3A 121.2 . .
C4 C3A H3A 121.2 . .
C3 C4 C5 112.5(8) . .
C3 C4 C12 122.2(8) . .
C5 C4 C12 121.5(6) . .
C5 C4 C3A 119.8(8) . .
C12 C4 C3A 115.9(9) . .
N16 C5 C4 124.1(7) . .
N16 C5 H5 118.0 . .
C4 C5 H5 118.0 . .
O1 C6 C11 112.1(9) . .
O1 C6 C7 125.7(11) . .
C11 C6 C7 121.6(8) . .
C11 C6 H6 119.2 . .
C7 C6 H6 119.2 . .
C6 C7 C8 120.0(8) . .
C6 C7 H7 120.0 . .
C8 C7 H7 120.0 . .
C7 C8 C9 119.5(6) . .
C7 C8 C13 116.6(6) . .
C9 C8 C13 123.8(6) . .
C8 C9 C10 119.3(7) . .
C8 C9 C14 121.1(5) . .
C10 C9 C14 119.6(7) . .
C11 C10 C9 120.3(9) . .
C11 C10 H10 119.8 . .
C9 C10 H10 119.8 . .
C6 C11 O1A 106.4(10) . .
C6 C11 C10 119.2(8) . .
O1A C11 C10 134.1(12) . .
C6 C11 H11 120.4 . .
C10 C11 H11 120.4 . .
O3 C12 O2 120.7(6) . .
O3 C12 C4 120.7(6) . .
O2 C12 C4 118.5(6) . .
O3 C12 Dy1 61.7(3) . 1_445
O2 C12 Dy1 59.1(3) . 1_445
C4 C12 Dy1 177.6(5) . 1_445
O5 C13 O4 120.6(6) . .
O5 C13 C8 118.5(5) . .
O4 C13 C8 120.7(6) . .
O5 C13 Dy1 53.4(3) . .
O4 C13 Dy1 67.8(3) . .
C8 C13 Dy1 165.0(4) . .
O7 C14 O6 121.1(6) . .
O7 C14 C9 120.9(6) . .
O6 C14 C9 118.0(6) . .
O7 C14 Dy1 62.3(4) . 2_876
O6 C14 Dy1 58.9(3) . 2_876
C9 C14 Dy1 175.7(4) . 2_876
H3WA O3W H3WB 109.5 . .

loop_
_geom_bond_atom_site_label_1
_geom_bond_atom_site_label_2
_geom_bond_distance
_geom_bond_site_symmetry_2
Dy1 O1W 2.325(4) .
Dy1 O4 2.336(4) 2_776
Dy1 O2W 2.379(5) .
Dy1 O6 2.392(4) 2_876
Dy1 O5 2.408(5) .
Dy1 O2 2.422(5) 1_665
Dy1 O7 2.468(5) 2_876
Dy1 O3 2.481(5) 1_665
Dy1 O4 2.723(5) .
Dy1 C14 2.786(7) 2_876
Dy1 C12 2.817(6) 1_665
Dy1 C13 2.935(6) .
O1W H1WA 0.8507 .
O1W H1WB 0.8506 .
O2 C12 1.282(8) .
O2 Dy1 2.422(5) 1_445
O2W H2WA 0.8908 .
O2W H2WB 0.8896 .
O3 C12 1.251(8) .
O3 Dy1 2.482(5) 1_445
O4 C13 1.266(7) .
O4 Dy1 2.336(4) 2_776
O5 C13 1.251(8) .
O6 C14 1.258(8) .
O6 Dy1 2.392(4) 2_876
O7 C14 1.241(9) .
O7 Dy1 2.468(5) 2_876
N16 C5 1.322(10) .
N16 C1 1.337(15) .
N16 C1A 1.556(18) .
O1 C6 1.319(12) .
O1 C2 1.387(15) .
C1 C2 1.375(17) .
C1 H1 0.9300 .
C2 C3 1.373(17) .
C3 C4 1.368(14) .
C3 H3 0.9300 .
O1A C11 1.370(12) .
O1A C2A 1.394(18) .
C2A C3A 1.37(2) .
C2A C1A 1.39(2) .
C1A H1A 0.9300 .
C3A C4 1.490(17) .
C3A H3A 0.9300 .
C4 C5 1.390(10) .
C4 C12 1.483(10) .
C5 H5 0.9300 .
C6 C11 1.359(15) .
C6 C7 1.384(12) .
C6 H6 0.9300 .
C7 C8 1.386(10) .
C7 H7 0.9300 .
C8 C9 1.390(10) .
C8 C13 1.494(9) .
C9 C10 1.407(9) .
C9 C14 1.505(10) .
C10 C11 1.389(14) .
C10 H10 0.9300 .
C11 H11 0.9300 .
C12 Dy1 2.817(6) 1_445
C14 Dy1 2.786(7) 2_876
O3W H3WA 0.8498 .
O3W H3WB 0.8498 .

loop_
_geom_torsion_atom_site_label_1
_geom_torsion_atom_site_label_2
_geom_torsion_atom_site_label_3
_geom_torsion_atom_site_label_4
_geom_torsion
_geom_torsion_site_symmetry_1
C5 N16 C1 C2 21(2) .
N16 C1 C2 C3 -11(2) .
N16 C1 C2 O1 176.1(13) .
C6 O1 C2 C3 31(2) .
C6 O1 C2 C1 -156.5(12) .
C1 C2 C3 C4 6(2) .
O1 C2 C3 C4 178.1(12) .
C11 O1A C2A C3A -43(2) .
C11 O1A C2A C1A 139.4(15) .
C3A C2A C1A N16 13(3) .
O1A C2A C1A N16 -169.0(13) .
C5 N16 C1A C2A -22(2) .
C1A C2A C3A C4 -5(3) .
O1A C2A C3A C4 176.8(13) .
C2 C3 C4 C5 -10.2(18) .
C2 C3 C4 C12 -168.7(11) .
C2A C3A C4 C5 7(2) .
C2A C3A C4 C12 168.5(14) .
C1 N16 C5 C4 -28.2(19) .
C1A N16 C5 C4 25.0(16) .
C3 C4 C5 N16 21.9(16) .
C12 C4 C5 N16 -179.4(10) .
C3A C4 C5 N16 -19.3(18) .
C2 O1 C6 C11 55.5(13) .
C2 O1 C6 C7 -133.3(11) .
O1 C6 C7 C8 -173.0(8) .
C11 C6 C7 C8 -2.5(12) .
C6 C7 C8 C9 1.5(10) .
C6 C7 C8 C13 179.2(6) .
C7 C8 C9 C10 -0.9(10) .
C13 C8 C9 C10 -178.5(7) .
C7 C8 C9 C14 178.3(6) .
C13 C8 C9 C14 0.7(9) .
C8 C9 C10 C11 1.3(12) .
C14 C9 C10 C11 -177.9(7) .
C7 C6 C11 O1A -171.5(8) .
O1 C6 C11 C10 174.5(8) .
C7 C6 C11 C10 2.9(13) .
C2A O1A C11 C6 -52.3(15) .
C2A O1A C11 C10 134.5(13) .
C9 C10 C11 C6 -2.3(13) .
C9 C10 C11 O1A 170.3(10) .
Dy1 O3 C12 O2 -2.2(7) 1_445
Dy1 O3 C12 C4 -179.8(6) 1_445
Dy1 O2 C12 O3 2.3(7) 1_445
Dy1 O2 C12 C4 179.9(6) 1_445
C3 C4 C12 O3 136.5(11) .
C5 C4 C12 O3 -20.2(12) .
C3A C4 C12 O3 178.9(11) .
C3 C4 C12 O2 -41.2(14) .
C5 C4 C12 O2 162.2(8) .
C3A C4 C12 O2 1.3(13) .
Dy1 O5 C13 O4 -10.0(7) .
Dy1 O5 C13 C8 164.9(5) .
Dy1 O4 C13 O5 -178.9(7) 2_776
Dy1 O4 C13 O5 8.7(6) .
Dy1 O4 C13 C8 6.3(15) 2_776
Dy1 O4 C13 C8 -166.2(5) .
Dy1 O4 C13 Dy1 172.5(11) 2_776
C7 C8 C13 O5 -82.2(8) .
C9 C8 C13 O5 95.4(8) .
C7 C8 C13 O4 92.7(8) .
C9 C8 C13 O4 -89.7(8) .
C7 C8 C13 Dy1 -28.7(19) .
C9 C8 C13 Dy1 149.0(13) .
Dy1 O7 C14 O6 3.2(7) 2_876
Dy1 O7 C14 C9 -176.7(5) 2_876
Dy1 O6 C14 O7 -3.3(7) 2_876
Dy1 O6 C14 C9 176.6(5) 2_876
C8 C9 C14 O7 173.8(6) .
C10 C9 C14 O7 -7.0(10) .
C8 C9 C14 O6 -6.1(9) .
C10 C9 C14 O6 173.2(6) .
